data_2203447
loop_
_publ_author_name
'Glagovich, Neil'
'Reed, Elizabeth'
'Crundwell, Guy'
'Updegraff III, James B.'
'Zeller, Matthias'
'Hunter, Allen D.'

_publ_section_title
;
 <i>N</i>-(9<i>H</i>-Fluoren-9-ylidene)-<i>N</i>-(4-methoxyphenyl)amine
;
_journal_issue 4
_journal_name_full 'Acta Crystallographica Section E'
_journal_page_first o623
_journal_page_last o625
_journal_paper_doi 10.1107/S1600536804005975
_journal_volume 60
_journal_year 2004
_chemical_formula_iupac 'C20 H15 N O'
_chemical_formula_moiety 'C20 H15 N O'
_chemical_formula_sum 'C20 H15 N O'
_chemical_formula_weight 285.33
_chemical_melting_point 404
_chemical_name_common
;
fluroen-9-ylidene-(4-methoxy-phenyl)-amine
;
_chemical_name_systematic
;
 N-9H-fluoren-9-ylidene-N-(4-methoxyphenyl)amine
;
_space_group_IT_number 15
_symmetry_cell_setting monoclinic
_symmetry_space_group_name_Hall '-C 2yc'
_symmetry_space_group_name_H-M 'C 1 2/c 1'
_atom_sites_solution_hydrogens geom
_atom_sites_solution_primary direct
_atom_sites_solution_secondary difmap
_cell_angle_alpha 90.00
_cell_angle_beta 118.4860(10)
_cell_angle_gamma 90.00
_cell_formula_units_Z 8
_cell_length_a 19.0275(10)
_cell_length_b 9.8262(5)
_cell_length_c 17.4862(10)
_cell_measurement_reflns_used 14878
_cell_measurement_temperature 100(2)
_cell_measurement_theta_max 28.315
_cell_measurement_theta_min 2.404
_cell_volume 2873.6(3)
_computing_cell_refinement SMART
_computing_data_collection 'SMART (Bruker, 1997)'
_computing_data_reduction 'SAINT (Bruker, 1997)'
_computing_molecular_graphics 'ORTEP-3 (Farrugia, 1997)'
_computing_publication_material 'SHELXTL (Bruker, 1997)'
_computing_structure_refinement 'SHELXL97 (Sheldrick, 1997)'
_computing_structure_solution 'SHELXS97 (Sheldrick, 1990)'
_diffrn_ambient_temperature 100(2)
_diffrn_measured_fraction_theta_full 0.998
_diffrn_measured_fraction_theta_max 0.998
_diffrn_measurement_device_type 'Bruker SMART APEX CCD'
_diffrn_measurement_method \w
_diffrn_radiation_monochromator graphite
_diffrn_radiation_source 'fine-focus sealed tube'
_diffrn_radiation_type MoK\a
_diffrn_radiation_wavelength 0.71073
_diffrn_reflns_av_R_equivalents 0.0423
_diffrn_reflns_av_sigmaI/netI 0.0236
_diffrn_reflns_limit_h_max 25
_diffrn_reflns_limit_h_min -25
_diffrn_reflns_limit_k_max 13
_diffrn_reflns_limit_k_min -13
_diffrn_reflns_limit_l_max 23
_diffrn_reflns_limit_l_min -23
_diffrn_reflns_number 14415
_diffrn_reflns_theta_full 28.27
_diffrn_reflns_theta_max 28.27
_diffrn_reflns_theta_min 2.40
_diffrn_standards_decay_% 0
_diffrn_standards_number 0
_exptl_absorpt_coefficient_mu 0.081
_exptl_absorpt_correction_T_max 0.968
_exptl_absorpt_correction_T_min 0.922
_exptl_absorpt_correction_type multi-scan
_exptl_absorpt_process_details '(SADABS in SAINT+; Bruker, 1997--1999)'
_exptl_crystal_colour orange
_exptl_crystal_density_diffrn 1.319
_exptl_crystal_density_meas ?
_exptl_crystal_density_method .
_exptl_crystal_description parallelepiped
_exptl_crystal_F_000 1200
_exptl_crystal_size_max 0.60
_exptl_crystal_size_mid 0.56
_exptl_crystal_size_min 0.35
_refine_diff_density_max 0.368
_refine_diff_density_min -0.282
_refine_ls_extinction_method none
_refine_ls_goodness_of_fit_ref 1.081
_refine_ls_hydrogen_treatment constr
_refine_ls_matrix_type full
_refine_ls_number_parameters 199
_refine_ls_number_reflns 3565
_refine_ls_number_restraints 0
_refine_ls_restrained_S_all 1.081
_refine_ls_R_factor_all 0.0445
_refine_ls_R_factor_gt 0.0423
_refine_ls_shift/su_max 0.003
_refine_ls_shift/su_mean 0.000
_refine_ls_structure_factor_coef Fsqd
_refine_ls_weighting_details 'calc w = 1/[\s^2^(Fo^2^)+(0.0646P)^2^+1.5364P] where P = (Fo^2^+2Fc^2^)/3'
_refine_ls_weighting_scheme calc
_refine_ls_wR_factor_gt 0.1132
_refine_ls_wR_factor_ref 0.1152
_reflns_number_gt 3287
_reflns_number_total 3565
_reflns_threshold_expression I>2\s(I)
_cod_data_source_file hg6026.cif
_cod_data_source_block I
_cod_depositor_comments
;
The following automatic conversions were performed:
'_geom_bond_publ_flag' value 'YES' changed to 'yes' according to
'/home/saulius/struct/CIF-dictionaries/cif_core.dic' dictionary named
'cif_core.dic' version 2.4.1 from 2010-06-29 (25
times).

'_geom_bond_publ_flag' value 'NO' changed to 'no' according to
'/home/saulius/struct/CIF-dictionaries/cif_core.dic' dictionary named
'cif_core.dic' version 2.4.1 from 2010-06-29 (15
times).

'_geom_angle_publ_flag' value 'YES' changed to 'yes' according to
'/home/saulius/struct/CIF-dictionaries/cif_core.dic' dictionary named
'cif_core.dic' version 2.4.1 from 2010-06-29 (35
times).

'_geom_angle_publ_flag' value 'NO' changed to 'no' according to
'/home/saulius/struct/CIF-dictionaries/cif_core.dic' dictionary named
'cif_core.dic' version 2.4.1 from 2010-06-29 (30 times).

Automatic conversion script
Id: cif_fix_enum 1527 2010-12-29 10:47:43Z saulius 

The following automatic conversions were performed:

'_geom_bond_publ_flag' value 'YES' changed to 'yes' according to
/home/saulius/struct/CIF-dictionaries/cif_core.dic dictionary named
'cif_core.dic' version 2.4.1 from 2010-06-29 (25
times).

'_geom_bond_publ_flag' value 'NO' changed to 'no' according
to /home/saulius/struct/CIF-dictionaries/cif_core.dic dictionary
named 'cif_core.dic' version 2.4.1 from 2010-06-29 (15
times).

'_geom_angle_publ_flag' value 'YES' changed to 'yes'
according to /home/saulius/struct/CIF-dictionaries/cif_core.dic
dictionary named 'cif_core.dic' version 2.4.1 from 2010-06-29 (35
times).

'_geom_angle_publ_flag' value 'NO' changed to 'no' according
to /home/saulius/struct/CIF-dictionaries/cif_core.dic dictionary
named 'cif_core.dic' version 2.4.1 from 2010-06-29 (30 times).

Automatic conversion script
Id: cif_fix_values 1715 2011-07-08 13:25:40Z adriana 
;
_cod_original_cell_volume 2873.5(3)
_cod_original_sg_symbol_H-M 'C 2/c'
_cod_database_code 2203447
_cod_database_fobs_code 2203447

loop_
_symmetry_equiv_pos_as_xyz
'x, y, z'
'-x, y, -z+1/2'
'x+1/2, y+1/2, z'
'-x+1/2, y+1/2, -z+1/2'
'-x, -y, -z'
'x, -y, z-1/2'
'-x+1/2, -y+1/2, -z'
'x+1/2, -y+1/2, z-1/2'

loop_
_atom_site_label
_atom_site_fract_x
_atom_site_fract_y
_atom_site_fract_z
_atom_site_U_iso_or_equiv
_atom_site_adp_type
_atom_site_calc_flag
_atom_site_refinement_flags
_atom_site_occupancy
_atom_site_type_symbol
O1 0.11641(4) 0.49833(7) 0.18984(5) 0.02016(17) Uani d . 1 O
N1 0.15358(5) 1.02690(9) 0.09761(5) 0.01828(19) Uani d . 1 N
C19 0.06690(6) 0.82948(10) 0.07573(6) 0.0193(2) Uani d . 1 C
H19A 0.0225 0.8780 0.0326 0.023 Uiso calc R 1 H
C9 0.14305(5) 1.06652(10) 0.02309(6) 0.0161(2) Uani d . 1 C
C18 0.05559(6) 0.69902(10) 0.09946(6) 0.0182(2) Uani d . 1 C
H18A 0.0038 0.6593 0.0730 0.022 Uiso calc R 1 H
C10 0.12514(5) 0.99313(10) -0.05937(6) 0.0163(2) Uani d . 1 C
C15 0.20692(6) 0.81758(10) 0.17869(6) 0.0187(2) Uani d . 1 C
H15A 0.2583 0.8586 0.2068 0.022 Uiso calc R 1 H
C14 0.14225(6) 0.88951(10) 0.11424(6) 0.0173(2) Uani d . 1 C
C16 0.19662(6) 0.68730(10) 0.20184(6) 0.0188(2) Uani d . 1 C
H16A 0.2411 0.6385 0.2447 0.023 Uiso calc R 1 H
C7 0.17963(6) 1.44972(11) 0.03076(7) 0.0211(2) Uani d . 1 C
H7A 0.1937 1.5270 0.0678 0.025 Uiso calc R 1 H
C12 0.13805(6) 1.22669(10) -0.07956(6) 0.0166(2) Uani d . 1 C
C13 0.15141(5) 1.21239(10) 0.00612(6) 0.0166(2) Uani d . 1 C
C5 0.14565(6) 1.35275(10) -0.11066(6) 0.0193(2) Uani d . 1 C
H5A 0.1364 1.3632 -0.1688 0.023 Uiso calc R 1 H
C17 0.12078(6) 0.62765(10) 0.16219(6) 0.0167(2) Uani d . 1 C
C4 0.10922(6) 1.05372(10) -0.20211(6) 0.0198(2) Uani d . 1 C
H4A 0.1055 1.1205 -0.2432 0.024 Uiso calc R 1 H
C1 0.11852(6) 0.85569(10) -0.08048(6) 0.0198(2) Uani d . 1 C
H1A 0.1214 0.7886 -0.0400 0.024 Uiso calc R 1 H
C11 0.12147(6) 1.09117(10) -0.12024(6) 0.0168(2) Uani d . 1 C
C8 0.17144(6) 1.32305(10) 0.06162(6) 0.0192(2) Uani d . 1 C
H8A 0.1794 1.3130 0.1192 0.023 Uiso calc R 1 H
C3 0.10248(6) 0.91581(11) -0.22273(7) 0.0220(2) Uani d . 1 C
H3A 0.0944 0.8880 -0.2784 0.026 Uiso calc R 1 H
C2 0.10751(6) 0.81826(11) -0.16263(7) 0.0223(2) Uani d . 1 C
H2A 0.1034 0.7246 -0.1777 0.027 Uiso calc R 1 H
C6 0.16730(6) 1.46373(10) -0.05415(7) 0.0208(2) Uani d . 1 C
H6A 0.1738 1.5505 -0.0739 0.025 Uiso calc R 1 H
C20 0.04077(7) 0.43231(11) 0.14680(7) 0.0262(2) Uani d . 1 C
H20A 0.0449 0.3414 0.1717 0.039 Uiso calc R 1 H
H20B 0.0242 0.4241 0.0846 0.039 Uiso calc R 1 H
H20C 0.0011 0.4859 0.1544 0.039 Uiso calc R 1 H

loop_
_atom_site_aniso_label
_atom_site_aniso_U_11
_atom_site_aniso_U_22
_atom_site_aniso_U_33
_atom_site_aniso_U_12
_atom_site_aniso_U_13
_atom_site_aniso_U_23
O1 0.0201(4) 0.0173(4) 0.0197(4) 0.0012(3) 0.0067(3) 0.0029(3)
N1 0.0187(4) 0.0204(4) 0.0156(4) -0.0005(3) 0.0082(3) 0.0007(3)
C19 0.0181(4) 0.0221(5) 0.0160(4) 0.0024(4) 0.0068(4) 0.0038(4)
C9 0.0138(4) 0.0181(4) 0.0162(4) 0.0004(3) 0.0070(3) -0.0002(3)
C18 0.0159(4) 0.0215(5) 0.0165(4) 0.0002(3) 0.0071(4) 0.0010(3)
C10 0.0158(4) 0.0191(5) 0.0147(4) 0.0001(3) 0.0077(4) 0.0002(3)
C15 0.0164(4) 0.0230(5) 0.0155(4) -0.0003(3) 0.0067(4) -0.0016(3)
C14 0.0205(4) 0.0196(5) 0.0137(4) 0.0005(4) 0.0097(4) -0.0001(3)
C16 0.0176(4) 0.0209(5) 0.0154(4) 0.0033(3) 0.0060(4) 0.0001(3)
C7 0.0204(5) 0.0191(5) 0.0232(5) 0.0016(4) 0.0100(4) -0.0034(4)
C12 0.0151(4) 0.0185(5) 0.0166(4) 0.0012(3) 0.0080(3) 0.0001(3)
C13 0.0147(4) 0.0182(5) 0.0173(4) 0.0013(3) 0.0080(4) 0.0011(3)
C5 0.0203(4) 0.0192(5) 0.0197(5) 0.0025(4) 0.0107(4) 0.0024(4)
C17 0.0195(4) 0.0167(4) 0.0148(4) 0.0018(3) 0.0090(4) 0.0005(3)
C4 0.0225(5) 0.0214(5) 0.0173(5) -0.0018(4) 0.0110(4) 0.0005(4)
C1 0.0226(5) 0.0189(5) 0.0189(5) -0.0010(4) 0.0108(4) 0.0010(4)
C11 0.0159(4) 0.0177(4) 0.0174(4) 0.0001(3) 0.0086(4) 0.0006(3)
C8 0.0188(4) 0.0213(5) 0.0175(4) 0.0020(4) 0.0087(4) -0.0012(4)
C3 0.0261(5) 0.0234(5) 0.0180(4) -0.0028(4) 0.0119(4) -0.0036(4)
C2 0.0281(5) 0.0189(5) 0.0211(5) -0.0024(4) 0.0128(4) -0.0033(4)
C6 0.0210(5) 0.0163(5) 0.0258(5) 0.0021(4) 0.0119(4) 0.0018(4)
C20 0.0228(5) 0.0228(5) 0.0282(5) -0.0030(4) 0.0082(4) 0.0052(4)

loop_
_atom_type_symbol
_atom_type_description
_atom_type_scat_dispersion_real
_atom_type_scat_dispersion_imag
_atom_type_scat_source
C C 0.0033 0.0016 'International Tables Vol C Tables 4.2.6.8 and 6.1.1.4'
H H 0.0000 0.0000 'International Tables Vol C Tables 4.2.6.8 and 6.1.1.4'
N N 0.0061 0.0033 'International Tables Vol C Tables 4.2.6.8 and 6.1.1.4'
O O 0.0106 0.0060 'International Tables Vol C Tables 4.2.6.8 and 6.1.1.4'

loop_
_geom_angle_atom_site_label_1
_geom_angle_atom_site_label_2
_geom_angle_atom_site_label_3
_geom_angle
_geom_angle_publ_flag
C17 O1 C20 116.78(8) yes
C9 N1 C14 122.16(9) yes
C14 C19 C18 121.00(9) yes
C14 C19 H19A 119.5 no
C18 C19 H19A 119.5 no
N1 C9 C13 121.07(9) yes
N1 C9 C10 133.31(9) yes
C13 C9 C10 105.57(8) yes
C17 C18 C19 119.44(9) yes
C17 C18 H18A 120.3 no
C19 C18 H18A 120.3 no
C1 C10 C11 119.80(9) yes
C1 C10 C9 132.31(9) yes
C11 C10 C9 107.68(8) yes
C16 C15 C14 120.63(9) yes
C16 C15 H15A 119.7 no
C14 C15 H15A 119.7 no
C19 C14 C15 118.85(9) yes
C19 C14 N1 121.76(9) yes
C15 C14 N1 118.95(9) yes
C15 C16 C17 119.97(9) yes
C15 C16 H16A 120.0 no
C17 C16 H16A 120.0 no
C8 C7 C6 120.45(9) yes
C8 C7 H7A 119.8 no
C6 C7 H7A 119.8 no
C5 C12 C13 120.57(9) yes
C5 C12 C11 131.05(9) yes
C13 C12 C11 108.28(8) yes
C8 C13 C12 121.29(9) yes
C8 C13 C9 129.56(9) yes
C12 C13 C9 109.12(8) yes
C12 C5 C6 118.08(9) yes
C12 C5 H5A 121.0 no
C6 C5 H5A 121.0 no
O1 C17 C18 124.19(9) yes
O1 C17 C16 115.74(8) yes
C18 C17 C16 120.08(9) yes
C11 C4 C3 118.38(9) yes
C11 C4 H4A 120.8 no
C3 C4 H4A 120.8 no
C10 C1 C2 118.59(9) yes
C10 C1 H1A 120.7 no
C2 C1 H1A 120.7 no
C4 C11 C10 121.38(9) yes
C4 C11 C12 129.15(9) yes
C10 C11 C12 109.32(8) yes
C13 C8 C7 118.29(9) yes
C13 C8 H8A 120.9 no
C7 C8 H8A 120.9 no
C2 C3 C4 120.67(9) yes
C2 C3 H3A 119.7 no
C4 C3 H3A 119.7 no
C3 C2 C1 121.15(10) yes
C3 C2 H2A 119.4 no
C1 C2 H2A 119.4 no
C7 C6 C5 121.31(9) yes
C7 C6 H6A 119.3 no
C5 C6 H6A 119.3 no
O1 C20 H20A 109.5 no
O1 C20 H20B 109.5 no
H20A C20 H20B 109.5 no
O1 C20 H20C 109.5 no
H20A C20 H20C 109.5 no
H20B C20 H20C 109.5 no

loop_
_geom_bond_atom_site_label_1
_geom_bond_atom_site_label_2
_geom_bond_distance
_geom_bond_publ_flag
O1 C17 1.3761(11) yes
O1 C20 1.4231(13) yes
N1 C9 1.2808(12) yes
N1 C14 1.4189(13) yes
C19 C14 1.3914(14) yes
C19 C18 1.3954(14) yes
C19 H19A 0.9500 no
C9 C13 1.4876(13) yes
C9 C10 1.4989(13) yes
C18 C17 1.3914(13) yes
C18 H18A 0.9500 no
C10 C1 1.3898(14) yes
C10 C11 1.4124(13) yes
C15 C16 1.3845(14) yes
C15 C14 1.4003(13) yes
C15 H15A 0.9500 no
C16 C17 1.3971(14) yes
C16 H16A 0.9500 no
C7 C8 1.3947(14) yes
C7 C6 1.3950(14) yes
C7 H7A 0.9500 no
C12 C5 1.3879(13) yes
C12 C13 1.4021(13) yes
C12 C11 1.4713(13) yes
C13 C8 1.3844(13) yes
C5 C6 1.3954(14) yes
C5 H5A 0.9500 no
C4 C11 1.3859(13) yes
C4 C3 1.3924(14) yes
C4 H4A 0.9500 no
C1 C2 1.3986(14) yes
C1 H1A 0.9500 no
C8 H8A 0.9500 no
C3 C2 1.3915(14) yes
C3 H3A 0.9500 no
C2 H2A 0.9500 no
C6 H6A 0.9500 no
C20 H20A 0.9800 no
C20 H20B 0.9800 no
C20 H20C 0.9800 no

loop_
_cod_related_entry_id
_cod_related_entry_database
_cod_related_entry_code
1 ChemSpider 199839
